data_8100230
loop_
_publ_author_name
'Ewald, Bastian'
'Prots, Yurii'
'Menezes, Prashanth'
'Kniep, R\"udiger'

_publ_section_title
;
Crystal structure of diaqua-indium catena-monoboro-bisphosphate monohydrate, 
In(H~2~O)~2~[BP~2~O~8~] &#x00B7; H~2~O
;
_journal_issue 4
_journal_name_full 'Zeitschrift f\"ur Kristallographie - New Crystal Structures'
_journal_page_first 351
_journal_page_last 352
_journal_volume 219
_journal_year 2004
_chemical_formula_sum 'B H6 In O11 P2'
_chemical_formula_weight 369.62
_space_group_IT_number 178
_symmetry_cell_setting hexagonal
_symmetry_space_group_name_Hall 'P 61 2 (0 0 5)'
_symmetry_space_group_name_H-M 'P 61 2 2'
_cell_angle_alpha 90.00
_cell_angle_beta 90.00
_cell_angle_gamma 120.00
_cell_formula_units_Z 6
_cell_length_a 9.5700(6)
_cell_length_b 9.5700(6)
_cell_length_c 15.8695(11)
_cell_measurement_temperature 293(2)
_cell_volume 1258.69(14)
_diffrn_ambient_temperature 293(2)
_exptl_crystal_density_diffrn 2.926
_cod_original_formula_sum 'H6 B In O11 P2'
_cod_database_code 8100230

loop_
_symmetry_equiv_pos_as_xyz
'x, y, z'
'-x, -y, z+1/2'
'-y, -x, -z+5/6'
'y, x, -z+1/3'
'x-y, -y, -z'
'-x+y, y, -z+1/2'
'x, x-y, -z+1/6'
'-x, -x+y, -z+2/3'
'-y, x-y, z+1/3'
'y, -x+y, z+5/6'
'x-y, x, z+1/6'
'-x+y, -x, z+2/3'

loop_
_atom_site_label
_atom_site_type_symbol
_atom_site_fract_x
_atom_site_fract_y
_atom_site_fract_z
_atom_site_U_iso_or_equiv
_atom_site_adp_type
_atom_site_occupancy
_atom_site_symmetry_multiplicity
_atom_site_Wyckoff_symbol
_atom_site_calc_flag
_atom_site_refinement_flags
_atom_site_disorder_assembly
_atom_site_disorder_group
In1 In 0.444480(13) 0.555520(13) 0.4167 0.01012(5) Uani 1 6 b d S . .
P1 P 0.21094(7) 0.37881(6) 0.58282(4) 0.00942(10) Uani 1 12 c d . . .
O1 O 0.2327(2) 0.4082(2) 0.67966(10) 0.0115(3) Uani 1 12 c d . . .
O2 O 0.1866(2) 0.2091(2) 0.56498(11) 0.0123(3) Uani 1 12 c d . . .
O3 O 0.3664(2) 0.5079(2) 0.54376(11) 0.0170(3) Uani 1 12 c d . . .
O4 O 0.0612(2) 0.3773(3) 0.55208(12) 0.0185(4) Uani 1 12 c d . . .
B1 B 0.2971(4) 0.1486(2) 0.5833 0.0086(5) Uani 1 6 b d S . .
O5 O 0.5106(4) 0.8018(3) 0.45037(18) 0.0309(5) Uani 1 12 c d D . .
H51 H 0.555(9) 0.833(10) 0.487(3) 0.11(2) Uiso 1 12 c d D . .
H52 H 0.450(7) 0.818(9) 0.462(5) 0.11(2) Uiso 1 12 c d D . .
O6 O 0.8349(12) 0.0000 0.5000 0.156(6) Uani 1 6 a d SD . .

loop_
_atom_site_aniso_label
_atom_site_aniso_U_11
_atom_site_aniso_U_22
_atom_site_aniso_U_33
_atom_site_aniso_U_23
_atom_site_aniso_U_13
_atom_site_aniso_U_12
In1 0.01094(7) 0.01094(7) 0.00891(9) 0.00254(7) 0.00254(7) 0.00580(8)
P1 0.0112(2) 0.0104(2) 0.0077(2) 0.00083(19) 0.0018(2) 0.00613(17)
O1 0.0153(8) 0.0121(7) 0.0058(6) 0.0009(5) 0.0025(5) 0.0058(6)
O2 0.0141(7) 0.0122(7) 0.0126(8) -0.0030(6) -0.0031(5) 0.0080(6)
O3 0.0173(8) 0.0154(8) 0.0112(8) 0.0014(7) 0.0047(6) 0.0029(7)
O4 0.0209(9) 0.0280(10) 0.0159(8) -0.0019(8) -0.0020(7) 0.0193(8)
B1 0.0110(12) 0.0086(9) 0.0069(12) -0.0015(10) 0.000 0.0055(6)
O5 0.0412(14) 0.0165(10) 0.0361(13) 0.0051(9) 0.0222(12) 0.0151(10)
O6 0.085(5) 0.086(6) 0.298(17) -0.104(9) -0.052(4) 0.043(3)

loop_
_geom_bond_atom_site_label_1
_geom_bond_atom_site_label_2
_geom_bond_distance
_geom_bond_site_symmetry_2
_geom_bond_publ_flag
In1 O4 2.1063(19) 5_666 ?
In1 O4 2.1063(19) 10_554 ?
In1 O3 2.1198(17) . ?
In1 O3 2.1198(17) 3_665 ?
In1 O5 2.180(2) . ?
In1 O5 2.180(2) 3_665 ?
P1 O4 1.5068(19) . ?
P1 O3 1.5117(19) . ?
P1 O2 1.5471(19) . ?
P1 O1 1.5574(17) . ?
O1 B1 1.472(3) 4_556 ?
O2 B1 1.467(3) . ?
O4 In1 2.1063(19) 5_566 ?
B1 O2 1.467(3) 7_556 ?
B1 O1 1.472(3) 10_554 ?
B1 O1 1.472(3) 4_556 ?
O5 H51 0.69(2) . ?
O5 H52 0.70(2) . ?
